data_7109040
loop_
_publ_author_name
'Richard A. Lewis'
'Stephen P. George'
'Alon Chapovetsky'
'Guang Wu'
'Joshua S. Figueroa'
'Trevor W. Hayton'

_publ_section_title
;
 Synthesis of a cobalt(IV) ketimide with a squashed tetrahedral geometry
;
_journal_name_full Chem.Commun.
_journal_page_first 2888
_journal_paper_doi 10.1039/c3cc40461g
_journal_volume 49
_journal_year 2013
_chemical_formula_sum 'C44 H88 Co Li2 N4 O2'
_chemical_formula_weight 777.99
_chemical_name_systematic
;
?
;
_space_group_IT_number 14
_symmetry_cell_setting monoclinic
_symmetry_space_group_name_Hall '-P 2yn'
_symmetry_space_group_name_H-M 'P 1 21/n 1'
_atom_sites_solution_hydrogens constr
_atom_sites_solution_primary direct
_atom_sites_solution_secondary difmap
_audit_creation_method SHELXL-97
_cell_angle_alpha 90.00
_cell_angle_beta 96.876(7)
_cell_angle_gamma 90.00
_cell_formula_units_Z 4
_cell_length_a 12.4875(18)
_cell_length_b 19.709(2)
_cell_length_c 19.089(3)
_cell_measurement_temperature 100(2)
_cell_volume 4664.3(11)
_computing_structure_refinement 'SHELXL-97 (Sheldrick, 2008)'
_computing_structure_solution 'SHELXS-97 (Sheldrick, 2008)'
_diffrn_ambient_temperature 100(2)
_diffrn_measured_fraction_theta_full 0.996
_diffrn_measured_fraction_theta_max 0.996
_diffrn_radiation_monochromator graphite
_diffrn_radiation_source 'fine-focus sealed tube'
_diffrn_radiation_type MoK\a
_diffrn_radiation_wavelength 0.71073
_diffrn_reflns_av_R_equivalents 0.0613
_diffrn_reflns_av_sigmaI/netI 0.0571
_diffrn_reflns_limit_h_max 14
_diffrn_reflns_limit_h_min -14
_diffrn_reflns_limit_k_max 23
_diffrn_reflns_limit_k_min -21
_diffrn_reflns_limit_l_max 22
_diffrn_reflns_limit_l_min -22
_diffrn_reflns_number 37397
_diffrn_reflns_theta_full 24.81
_diffrn_reflns_theta_max 24.81
_diffrn_reflns_theta_min 1.49
_exptl_absorpt_coefficient_mu 0.405
_exptl_absorpt_correction_T_max 0.9800
_exptl_absorpt_correction_T_min 0.9234
_exptl_absorpt_correction_type multi-scan
_exptl_absorpt_process_details SADABS
_exptl_crystal_colour green
_exptl_crystal_density_diffrn 1.108
_exptl_crystal_density_method 'not measured'
_exptl_crystal_description block
_exptl_crystal_F_000 1716
_exptl_crystal_size_max 0.20
_exptl_crystal_size_mid 0.10
_exptl_crystal_size_min 0.05
_refine_diff_density_max 0.817
_refine_diff_density_min -0.631
_refine_diff_density_rms 0.062
_refine_ls_extinction_method none
_refine_ls_goodness_of_fit_ref 0.991
_refine_ls_hydrogen_treatment mixed
_refine_ls_matrix_type full
_refine_ls_number_parameters 487
_refine_ls_number_reflns 8016
_refine_ls_number_restraints 0
_refine_ls_restrained_S_all 0.991
_refine_ls_R_factor_all 0.0824
_refine_ls_R_factor_gt 0.0499
_refine_ls_shift/su_max 0.000
_refine_ls_shift/su_mean 0.000
_refine_ls_structure_factor_coef Fsqd
_refine_ls_weighting_details 'calc w=1/[\s^2^(Fo^2^)+(0.1000P)^2^+0.2299P] where P=(Fo^2^+2Fc^2^)/3'
_refine_ls_weighting_scheme calc
_refine_ls_wR_factor_gt 0.1332
_refine_ls_wR_factor_ref 0.1523
_reflns_number_gt 5745
_reflns_number_total 8016
_reflns_threshold_expression >2sigma(I)
_cod_data_source_file c3cc40461g.txt
_cod_data_source_block Complex_1
_cod_original_sg_symbol_H-M P21/n
_cod_database_code 7109040

loop_
_symmetry_equiv_pos_as_xyz
'x, y, z'
'-x+1/2, y+1/2, -z+1/2'
'-x, -y, -z'
'x-1/2, -y-1/2, z-1/2'

loop_
_atom_site_label
_atom_site_type_symbol
_atom_site_fract_x
_atom_site_fract_y
_atom_site_fract_z
_atom_site_U_iso_or_equiv
_atom_site_adp_type
_atom_site_occupancy
_atom_site_symmetry_multiplicity
_atom_site_calc_flag
_atom_site_refinement_flags
Co1 Co 0.24377(3) 0.243134(19) 0.992458(19) 0.01339(14) Uani 1 1 d .
N1 N 0.28990(19) 0.32993(12) 1.04385(12) 0.0160(5) Uani 1 1 d .
N2 N 0.08575(19) 0.26453(12) 0.98487(12) 0.0148(5) Uani 1 1 d .
N3 N 0.32623(19) 0.21367(12) 0.91418(12) 0.0145(5) Uani 1 1 d .
N4 N 0.29546(18) 0.16314(12) 1.05608(12) 0.0156(5) Uani 1 1 d .
C1 C 0.3652(2) 0.36519(15) 1.07476(15) 0.0166(6) Uani 1 1 d .
C2 C 0.4838(2) 0.35633(15) 1.05554(17) 0.0217(7) Uani 1 1 d .
C3 C 0.5136(3) 0.28180(17) 1.0632(2) 0.0363(9) Uani 1 1 d .
H3A H 0.4560 0.2542 1.0381 0.054 Uiso 1 1 calc R
H3B H 0.5230 0.2694 1.1132 0.054 Uiso 1 1 calc R
H3C H 0.5811 0.2737 1.0431 0.054 Uiso 1 1 calc R
C4 C 0.4799(3) 0.3759(2) 0.97753(19) 0.0430(10) Uani 1 1 d .
H4A H 0.4610 0.4240 0.9717 0.065 Uiso 1 1 calc R
H4B H 0.4256 0.3482 0.9493 0.065 Uiso 1 1 calc R
H4C H 0.5508 0.3680 0.9618 0.065 Uiso 1 1 calc R
C5 C 0.5766(3) 0.3967(2) 1.0949(2) 0.0570(13) Uani 1 1 d .
H5A H 0.5602 0.4452 1.0912 0.086 Uiso 1 1 calc R
H5B H 0.6431 0.3874 1.0739 0.086 Uiso 1 1 calc R
H5C H 0.5863 0.3832 1.1446 0.086 Uiso 1 1 calc R
C6 C 0.3410(2) 0.41761(16) 1.13298(15) 0.0223(7) Uani 1 1 d .
C7 C 0.3898(3) 0.3908(2) 1.20549(17) 0.0405(10) Uani 1 1 d .
H7A H 0.3633 0.3447 1.2122 0.061 Uiso 1 1 calc R
H7B H 0.3685 0.4204 1.2426 0.061 Uiso 1 1 calc R
H7C H 0.4686 0.3901 1.2078 0.061 Uiso 1 1 calc R
C8 C 0.3817(3) 0.49017(17) 1.1214(2) 0.0350(9) Uani 1 1 d .
H8A H 0.3502 0.5067 1.0751 0.053 Uiso 1 1 calc R
H8B H 0.4605 0.4898 1.1237 0.053 Uiso 1 1 calc R
H8C H 0.3601 0.5201 1.1583 0.053 Uiso 1 1 calc R
C9 C 0.2193(3) 0.42282(17) 1.13516(17) 0.0259(8) Uani 1 1 d .
H9A H 0.1847 0.4398 1.0897 0.039 Uiso 1 1 calc R
H9B H 0.2048 0.4541 1.1728 0.039 Uiso 1 1 calc R
H9C H 0.1904 0.3779 1.1444 0.039 Uiso 1 1 calc R
C10 C -0.0084(2) 0.24044(14) 0.97498(14) 0.0157(6) Uani 1 1 d .
C11 C -0.0309(2) 0.17178(16) 0.93303(16) 0.0215(7) Uani 1 1 d .
C12 C 0.0359(3) 0.17204(17) 0.87062(17) 0.0264(8) Uani 1 1 d .
H12A H 0.0116 0.2092 0.8384 0.040 Uiso 1 1 calc R
H12B H 0.0264 0.1287 0.8454 0.040 Uiso 1 1 calc R
H12C H 0.1123 0.1784 0.8881 0.040 Uiso 1 1 calc R
C13 C 0.0094(3) 0.11374(16) 0.98255(18) 0.0303(8) Uani 1 1 d .
H13A H -0.0324 0.1128 1.0229 0.045 Uiso 1 1 calc R
H13B H 0.0858 0.1207 0.9994 0.045 Uiso 1 1 calc R
H13C H 0.0004 0.0706 0.9571 0.045 Uiso 1 1 calc R
C14 C -0.1475(3) 0.15632(18) 0.90053(18) 0.0316(8) Uani 1 1 d .
H14A H -0.1739 0.1933 0.8687 0.047 Uiso 1 1 calc R
H14B H -0.1939 0.1522 0.9382 0.047 Uiso 1 1 calc R
H14C H -0.1488 0.1137 0.8740 0.047 Uiso 1 1 calc R
C15 C -0.1012(2) 0.27480(16) 1.01046(15) 0.0183(7) Uani 1 1 d .
C16 C -0.0573(3) 0.33467(17) 1.05551(17) 0.0211(7) Uani 1 1 d .
C17 C -0.1906(2) 0.30360(18) 0.95581(17) 0.0286(8) Uani 1 1 d .
H17A H -0.2214 0.2669 0.9251 0.043 Uiso 1 1 calc R
H17B H -0.1599 0.3382 0.9272 0.043 Uiso 1 1 calc R
H17C H -0.2472 0.3240 0.9803 0.043 Uiso 1 1 calc R
C18 C -0.1499(3) 0.22582(17) 1.06100(17) 0.0259(8) Uani 1 1 d .
H18A H -0.1792 0.1859 1.0347 0.039 Uiso 1 1 calc R
H18B H -0.2077 0.2488 1.0821 0.039 Uiso 1 1 calc R
H18C H -0.0936 0.2115 1.0983 0.039 Uiso 1 1 calc R
C19 C 0.3578(2) 0.22896(14) 0.85630(15) 0.0147(6) Uani 1 1 d .
C20 C 0.2913(2) 0.27741(15) 0.80164(15) 0.0199(7) Uani 1 1 d .
C21 C 0.2213(3) 0.23343(16) 0.74689(16) 0.0243(7) Uani 1 1 d .
H21A H 0.2682 0.2057 0.7208 0.037 Uiso 1 1 calc R
H21B H 0.1767 0.2629 0.7139 0.037 Uiso 1 1 calc R
H21C H 0.1747 0.2038 0.7712 0.037 Uiso 1 1 calc R
C22 C 0.3565(3) 0.32713(17) 0.76176(18) 0.0311(8) Uani 1 1 d .
H22A H 0.4062 0.3017 0.7356 0.047 Uiso 1 1 calc R
H22B H 0.3977 0.3576 0.7955 0.047 Uiso 1 1 calc R
H22C H 0.3072 0.3539 0.7287 0.047 Uiso 1 1 calc R
C23 C 0.2151(3) 0.31999(16) 0.84043(17) 0.0244(7) Uani 1 1 d .
H23A H 0.1714 0.2900 0.8666 0.037 Uiso 1 1 calc R
H23B H 0.1677 0.3466 0.8062 0.037 Uiso 1 1 calc R
H23C H 0.2572 0.3507 0.8735 0.037 Uiso 1 1 calc R
C24 C 0.4686(2) 0.19838(15) 0.83716(15) 0.0187(7) Uani 1 1 d .
C25 C 0.5574(3) 0.25300(17) 0.84464(17) 0.0268(8) Uani 1 1 d .
H25A H 0.5371 0.2901 0.8114 0.040 Uiso 1 1 calc R
H25B H 0.6256 0.2330 0.8343 0.040 Uiso 1 1 calc R
H25C H 0.5660 0.2707 0.8929 0.040 Uiso 1 1 calc R
C26 C 0.4630(3) 0.16691(17) 0.76272(16) 0.0238(7) Uani 1 1 d .
H26A H 0.4374 0.2011 0.7273 0.036 Uiso 1 1 calc R
H26B H 0.4132 0.1283 0.7592 0.036 Uiso 1 1 calc R
H26C H 0.5350 0.1514 0.7544 0.036 Uiso 1 1 calc R
C27 C 0.5086(3) 0.14384(16) 0.89052(16) 0.0234(7) Uani 1 1 d .
H27A H 0.4557 0.1070 0.8887 0.035 Uiso 1 1 calc R
H27B H 0.5183 0.1635 0.9380 0.035 Uiso 1 1 calc R
H27C H 0.5777 0.1259 0.8791 0.035 Uiso 1 1 calc R
C28 C 0.3074(2) 0.13705(15) 1.11617(15) 0.0165(6) Uani 1 1 d .
C29 C 0.2346(3) 0.15555(17) 1.17499(16) 0.0269(8) Uani 1 1 d .
C30 C 0.1727(3) 0.2195(2) 1.15410(19) 0.0426(10) Uani 1 1 d .
H30A H 0.1371 0.2150 1.1057 0.064 Uiso 1 1 calc R
H30B H 0.2224 0.2581 1.1568 0.064 Uiso 1 1 calc R
H30C H 0.1181 0.2270 1.1862 0.064 Uiso 1 1 calc R
C31 C 0.2891(3) 0.1619(2) 1.24954(19) 0.0510(12) Uani 1 1 d .
H31A H 0.3294 0.1203 1.2628 0.076 Uiso 1 1 calc R
H31B H 0.2345 0.1691 1.2816 0.076 Uiso 1 1 calc R
H31C H 0.3389 0.2006 1.2526 0.076 Uiso 1 1 calc R
C32 C 0.1452(3) 0.0993(2) 1.1746(2) 0.0503(11) Uani 1 1 d .
H32A H 0.1791 0.0556 1.1883 0.075 Uiso 1 1 calc R
H32B H 0.1060 0.0955 1.1271 0.075 Uiso 1 1 calc R
H32C H 0.0947 0.1116 1.2081 0.075 Uiso 1 1 calc R
C33 C 0.4015(2) 0.08342(16) 1.13516(15) 0.0208(7) Uani 1 1 d .
C34 C 0.4959(3) 0.11654(18) 1.18243(19) 0.0356(9) Uani 1 1 d .
H34A H 0.5179 0.1581 1.1599 0.053 Uiso 1 1 calc R
H34B H 0.5568 0.0849 1.1890 0.053 Uiso 1 1 calc R
H34C H 0.4729 0.1276 1.2284 0.053 Uiso 1 1 calc R
C35 C 0.3666(3) 0.01875(16) 1.17046(18) 0.0315(8) Uani 1 1 d .
H35A H 0.3365 0.0306 1.2140 0.047 Uiso 1 1 calc R
H35B H 0.4293 -0.0110 1.1817 0.047 Uiso 1 1 calc R
H35C H 0.3118 -0.0048 1.1383 0.047 Uiso 1 1 calc R
C36 C 0.4481(3) 0.0614(2) 1.06858(17) 0.0389(10) Uani 1 1 d .
H36A H 0.4719 0.1014 1.0442 0.058 Uiso 1 1 calc R
H36B H 0.3927 0.0373 1.0373 0.058 Uiso 1 1 calc R
H36C H 0.5098 0.0312 1.0813 0.058 Uiso 1 1 calc R
C37 C 0.1920(2) 0.48378(16) 0.94330(17) 0.0247(7) Uani 1 1 d .
H37A H 0.2648 0.4636 0.9537 0.030 Uiso 1 1 calc R
H37B H 0.1875 0.5241 0.9737 0.030 Uiso 1 1 calc R
C38 C 0.1699(3) 0.50307(16) 0.86608(17) 0.0263(8) Uani 1 1 d .
H38A H 0.2042 0.4708 0.8358 0.032 Uiso 1 1 calc R
H38B H 0.1954 0.5496 0.8577 0.032 Uiso 1 1 calc R
C39 C 0.0479(3) 0.49851(16) 0.85331(16) 0.0259(7) Uani 1 1 d .
H39A H 0.0142 0.5411 0.8673 0.031 Uiso 1 1 calc R
H39B H 0.0232 0.4892 0.8030 0.031 Uiso 1 1 calc R
C40 C 0.0209(2) 0.44018(17) 0.89928(16) 0.0250(7) Uani 1 1 d .
H40A H -0.0474 0.4491 0.9191 0.030 Uiso 1 1 calc R
H40B H 0.0131 0.3976 0.8716 0.030 Uiso 1 1 calc R
C41 C 0.2242(3) -0.01119(18) 0.9355(2) 0.0427(10) Uani 1 1 d .
H41A H 0.1815 -0.0021 0.9750 0.051 Uiso 1 1 calc R
H41B H 0.2818 -0.0441 0.9516 0.051 Uiso 1 1 calc R
C42 C 0.1545(7) -0.0379(3) 0.8741(3) 0.154(4) Uani 1 1 d .
H42A H 0.1755 -0.0852 0.8647 0.185 Uiso 1 1 calc R
H42B H 0.0785 -0.0380 0.8840 0.185 Uiso 1 1 calc R
C43 C 0.1649(3) 0.0035(2) 0.8133(2) 0.0505(12) Uani 1 1 d .
H43A H 0.0983 0.0301 0.7999 0.061 Uiso 1 1 calc R
H43B H 0.1795 -0.0248 0.7727 0.061 Uiso 1 1 calc R
C44 C 0.2586(3) 0.04954(17) 0.83608(17) 0.0300(8) Uani 1 1 d .
H44A H 0.3252 0.0320 0.8191 0.036 Uiso 1 1 calc R
H44B H 0.2444 0.0957 0.8168 0.036 Uiso 1 1 calc R
H16A H -0.033(3) 0.3708(19) 1.025(2) 0.045 Uiso 1 1 d .
H16B H -0.002(3) 0.3225(19) 1.088(2) 0.045 Uiso 1 1 d .
H16C H -0.117(3) 0.3519(19) 1.0790(19) 0.045 Uiso 1 1 d .
Li1 Li 0.1387(4) 0.3542(3) 1.0162(3) 0.0193(11) Uani 1 1 d .
Li2 Li 0.3381(4) 0.1286(3) 0.9671(3) 0.0230(12) Uani 1 1 d .
O1 O 0.11002(16) 0.43491(10) 0.95531(11) 0.0223(5) Uani 1 1 d .
O2 O 0.27017(19) 0.05087(11) 0.91222(11) 0.0304(6) Uani 1 1 d .

loop_
_atom_site_aniso_label
_atom_site_aniso_U_11
_atom_site_aniso_U_22
_atom_site_aniso_U_33
_atom_site_aniso_U_23
_atom_site_aniso_U_13
_atom_site_aniso_U_12
Co1 0.0121(2) 0.0155(2) 0.0129(2) 0.00002(16) 0.00260(14) 0.00133(16)
N1 0.0158(13) 0.0188(13) 0.0134(13) 0.0027(10) 0.0020(10) -0.0018(11)
N2 0.0155(13) 0.0190(14) 0.0099(12) 0.0033(10) 0.0015(9) 0.0006(10)
N3 0.0151(13) 0.0156(13) 0.0131(13) -0.0012(10) 0.0025(10) -0.0036(10)
N4 0.0155(13) 0.0167(13) 0.0147(13) 0.0016(10) 0.0015(10) -0.0027(10)
C1 0.0172(16) 0.0172(16) 0.0150(15) 0.0030(12) 0.0003(12) 0.0031(13)
C2 0.0144(16) 0.0196(17) 0.0308(18) -0.0024(14) 0.0007(13) -0.0022(13)
C3 0.0207(19) 0.0265(19) 0.062(3) 0.0050(18) 0.0070(17) 0.0052(15)
C4 0.031(2) 0.055(3) 0.047(2) 0.016(2) 0.0226(18) 0.0098(19)
C5 0.019(2) 0.068(3) 0.084(3) -0.044(3) 0.004(2) -0.0094(19)
C6 0.0257(18) 0.0244(18) 0.0164(16) -0.0048(13) 0.0012(13) -0.0045(14)
C7 0.035(2) 0.066(3) 0.0190(18) -0.0013(18) -0.0034(15) -0.0014(19)
C8 0.034(2) 0.027(2) 0.045(2) -0.0140(17) 0.0084(17) -0.0054(16)
C9 0.0275(18) 0.0269(19) 0.0241(17) -0.0110(14) 0.0062(14) 0.0010(14)
C10 0.0155(16) 0.0187(16) 0.0122(14) 0.0016(12) -0.0006(11) 0.0011(12)
C11 0.0192(17) 0.0239(18) 0.0218(17) -0.0076(13) 0.0038(13) -0.0021(13)
C12 0.0208(17) 0.033(2) 0.0261(18) -0.0120(15) 0.0059(14) -0.0026(14)
C13 0.032(2) 0.0234(18) 0.036(2) -0.0030(15) 0.0087(15) -0.0048(15)
C14 0.0213(18) 0.041(2) 0.033(2) -0.0179(17) 0.0039(15) -0.0085(15)
C15 0.0146(15) 0.0244(17) 0.0163(15) -0.0013(13) 0.0031(12) 0.0014(13)
C16 0.0202(18) 0.0225(18) 0.0215(17) -0.0022(14) 0.0062(14) 0.0046(14)
C17 0.0148(17) 0.040(2) 0.0306(19) -0.0035(16) 0.0023(14) 0.0062(15)
C18 0.0201(17) 0.0321(19) 0.0276(18) -0.0062(15) 0.0109(14) -0.0027(14)
C19 0.0162(15) 0.0134(15) 0.0142(15) -0.0021(12) 0.0011(12) -0.0032(12)
C20 0.0229(17) 0.0208(17) 0.0168(16) 0.0039(13) 0.0052(13) 0.0006(13)
C21 0.0264(18) 0.0308(19) 0.0158(16) 0.0017(14) 0.0020(13) 0.0028(14)
C22 0.038(2) 0.029(2) 0.0281(19) 0.0102(15) 0.0088(16) 0.0008(16)
C23 0.0285(18) 0.0205(18) 0.0235(18) 0.0029(14) 0.0002(14) 0.0049(14)
C24 0.0177(16) 0.0215(17) 0.0179(16) -0.0022(13) 0.0061(12) -0.0016(13)
C25 0.0209(17) 0.035(2) 0.0259(17) -0.0053(15) 0.0074(13) -0.0038(15)
C26 0.0240(18) 0.0289(19) 0.0205(17) -0.0036(14) 0.0106(13) 0.0005(14)
C27 0.0206(17) 0.0254(18) 0.0256(17) -0.0019(14) 0.0087(13) 0.0055(14)
C28 0.0197(16) 0.0163(16) 0.0142(15) -0.0006(12) 0.0041(12) -0.0033(13)
C29 0.034(2) 0.034(2) 0.0141(16) 0.0075(14) 0.0061(14) 0.0120(15)
C30 0.047(2) 0.056(3) 0.027(2) 0.0054(18) 0.0164(17) 0.028(2)
C31 0.061(3) 0.069(3) 0.023(2) 0.001(2) 0.0067(18) 0.034(2)
C32 0.039(2) 0.060(3) 0.055(3) 0.018(2) 0.020(2) 0.001(2)
C33 0.0244(17) 0.0221(17) 0.0167(16) 0.0044(13) 0.0058(13) 0.0083(13)
C34 0.0224(18) 0.037(2) 0.045(2) 0.0071(17) -0.0057(16) 0.0059(16)
C35 0.039(2) 0.0225(19) 0.033(2) 0.0030(15) 0.0057(16) 0.0073(16)
C36 0.047(2) 0.045(2) 0.0270(19) 0.0121(17) 0.0142(17) 0.0332(19)
C37 0.0194(17) 0.0205(17) 0.0338(19) 0.0025(14) 0.0016(14) -0.0029(13)
C38 0.035(2) 0.0161(17) 0.0290(19) 0.0005(14) 0.0098(15) -0.0011(14)
C39 0.0320(19) 0.0249(18) 0.0196(17) 0.0005(14) -0.0024(14) -0.0024(15)
C40 0.0197(17) 0.0294(19) 0.0245(17) 0.0018(14) -0.0028(13) 0.0009(14)
C41 0.042(2) 0.026(2) 0.066(3) 0.0120(19) 0.028(2) -0.0059(17)
C42 0.299(10) 0.132(6) 0.048(3) -0.056(4) 0.086(5) -0.177(7)
C43 0.041(2) 0.030(2) 0.078(3) -0.021(2) -0.002(2) -0.0032(18)
C44 0.037(2) 0.0241(19) 0.0288(19) -0.0010(15) 0.0039(15) -0.0016(15)
Li1 0.017(3) 0.020(3) 0.021(3) 0.000(2) 0.003(2) 0.001(2)
Li2 0.028(3) 0.020(3) 0.022(3) 0.003(2) 0.007(2) 0.008(2)
O1 0.0205(12) 0.0206(12) 0.0247(12) 0.0029(9) -0.0015(9) -0.0020(9)
O2 0.0454(15) 0.0200(12) 0.0285(13) -0.0013(10) 0.0162(11) -0.0081(11)

loop_
_atom_type_symbol
_atom_type_description
_atom_type_scat_dispersion_real
_atom_type_scat_dispersion_imag
_atom_type_scat_source
C C 0.0033 0.0016 'International Tables Vol C Tables 4.2.6.8 and 6.1.1.4'
H H 0.0000 0.0000 'International Tables Vol C Tables 4.2.6.8 and 6.1.1.4'
N N 0.0061 0.0033 'International Tables Vol C Tables 4.2.6.8 and 6.1.1.4'
O O 0.0106 0.0060 'International Tables Vol C Tables 4.2.6.8 and 6.1.1.4'
Li Li -0.0003 0.0001 'International Tables Vol C Tables 4.2.6.8 and 6.1.1.4'
Co Co 0.3494 0.9721 'International Tables Vol C Tables 4.2.6.8 and 6.1.1.4'

loop_
_geom_angle_atom_site_label_1
_geom_angle_atom_site_label_2
_geom_angle_atom_site_label_3
_geom_angle
N3 Co1 N2 126.67(9)
N3 Co1 N1 117.78(9)
N2 Co1 N1 94.47(10)
N3 Co1 N4 93.77(10)
N2 Co1 N4 116.25(9)
N1 Co1 N4 108.22(10)
N3 Co1 Li2 47.79(13)
N2 Co1 Li2 128.95(14)
N1 Co1 Li2 135.30(14)
N4 Co1 Li2 47.81(13)
N3 Co1 Li1 133.26(13)
N2 Co1 Li1 47.78(13)
N1 Co1 Li1 47.81(12)
N4 Co1 Li1 132.07(13)
Li2 Co1 Li1 176.72(16)
C1 N1 Li1 129.4(3)
C1 N1 Co1 148.1(2)
Li1 N1 Co1 82.28(17)
C10 N2 Li1 131.4(3)
C10 N2 Co1 145.4(2)
Li1 N2 Co1 82.75(17)
C19 N3 Li2 130.5(3)
C19 N3 Co1 146.4(2)
Li2 N3 Co1 82.90(17)
C28 N4 Li2 129.6(3)
C28 N4 Co1 148.9(2)
Li2 N4 Co1 81.51(17)
N1 C1 C6 119.9(3)
N1 C1 C2 120.0(3)
C6 C1 C2 120.1(2)
C3 C2 C5 107.1(3)
C3 C2 C4 108.4(3)
C5 C2 C4 106.3(3)
C3 C2 C1 108.1(2)
C5 C2 C1 120.5(3)
C4 C2 C1 106.1(2)
C9 C6 C7 106.6(3)
C9 C6 C8 106.7(3)
C7 C6 C8 110.2(3)
C9 C6 C1 109.8(2)
C7 C6 C1 108.7(3)
C8 C6 C1 114.4(3)
N2 C10 C15 119.9(3)
N2 C10 C11 120.2(3)
C15 C10 C11 119.6(2)
C13 C11 C12 108.3(3)
C13 C11 C14 109.0(3)
C12 C11 C14 105.2(3)
C13 C11 C10 107.6(2)
C12 C11 C10 108.1(2)
C14 C11 C10 118.3(3)
C16 C15 C18 105.9(3)
C16 C15 C17 106.2(3)
C18 C15 C17 110.3(3)
C16 C15 C10 110.2(2)
C18 C15 C10 111.6(2)
C17 C15 C10 112.3(2)
N3 C19 C20 122.2(3)
N3 C19 C24 119.0(3)
C20 C19 C24 118.8(2)
C23 C20 C22 106.8(3)
C23 C20 C21 107.6(3)
C22 C20 C21 108.3(3)
C23 C20 C19 108.8(2)
C22 C20 C19 116.5(3)
C21 C20 C19 108.6(2)
C27 C24 C25 104.8(2)
C27 C24 C26 107.9(2)
C25 C24 C26 108.6(2)
C27 C24 C19 109.8(2)
C25 C24 C19 110.5(2)
C26 C24 C19 114.8(2)
N4 C28 C29 123.0(3)
N4 C28 C33 119.1(3)
C29 C28 C33 117.8(2)
C31 C29 C30 109.8(3)
C31 C29 C28 117.4(3)
C30 C29 C28 109.1(3)
C31 C29 C32 107.7(3)
C30 C29 C32 104.3(3)
C28 C29 C32 107.7(3)
C36 C33 C35 106.7(3)
C36 C33 C34 105.5(3)
C35 C33 C34 109.5(3)
C36 C33 C28 110.2(2)
C35 C33 C28 114.4(3)
C34 C33 C28 110.1(3)
O1 C37 C38 105.8(2)
C37 C38 C39 101.8(3)
C40 C39 C38 104.0(3)
O1 C40 C39 106.2(2)
O2 C41 C42 106.0(3)
C43 C42 C41 109.8(4)
C42 C43 C44 104.6(4)
O2 C44 C43 106.4(3)
N2 Li1 N1 98.2(2)
N2 Li1 O1 121.1(3)
N1 Li1 O1 117.1(3)
N2 Li1 Co1 49.47(13)
N1 Li1 Co1 49.91(13)
O1 Li1 Co1 129.1(2)
N3 Li2 N4 98.0(2)
N3 Li2 O2 112.8(3)
N4 Li2 O2 125.5(3)
N3 Li2 Co1 49.30(13)
N4 Li2 Co1 50.67(13)
O2 Li2 Co1 126.1(2)
C37 O1 C40 109.3(2)
C37 O1 Li1 123.2(2)
C40 O1 Li1 124.0(2)
C44 O2 C41 107.4(3)
C44 O2 Li2 122.0(2)
C41 O2 Li2 130.6(3)

loop_
_geom_bond_atom_site_label_1
_geom_bond_atom_site_label_2
_geom_bond_distance
Co1 N3 2.000(2)
Co1 N2 2.006(2)
Co1 N1 2.021(2)
Co1 N4 2.047(2)
Co1 Li2 2.617(5)
Co1 Li1 2.618(5)
N1 C1 1.258(4)
N1 Li1 1.957(5)
N2 C10 1.261(4)
N2 Li1 1.955(5)
N3 C19 1.253(4)
N3 Li2 1.954(6)
N4 C28 1.249(4)
N4 Li2 1.961(5)
C1 C6 1.573(4)
C1 C2 1.577(4)
C2 C3 1.518(4)
C2 C5 1.527(4)
C2 C4 1.533(5)
C6 C9 1.529(4)
C6 C7 1.538(4)
C6 C8 1.542(5)
C10 C15 1.564(4)
C10 C11 1.580(4)
C11 C13 1.530(4)
C11 C12 1.534(4)
C11 C14 1.544(4)
C15 C16 1.523(4)
C15 C18 1.540(4)
C15 C17 1.542(4)
C19 C20 1.576(4)
C19 C24 1.591(4)
C20 C23 1.525(4)
C20 C22 1.533(4)
C20 C21 1.545(4)
C24 C27 1.524(4)
C24 C25 1.540(4)
C24 C26 1.544(4)
C28 C29 1.570(4)
C28 C33 1.590(4)
C29 C31 1.507(5)
C29 C30 1.508(5)
C29 C32 1.574(5)
C33 C36 1.523(4)
C33 C35 1.529(4)
C33 C34 1.541(4)
C37 O1 1.444(4)
C37 C38 1.515(4)
C38 C39 1.516(5)
C39 C40 1.509(4)
C40 O1 1.452(3)
C41 O2 1.444(4)
C41 C42 1.472(7)
C42 C43 1.436(7)
C43 C44 1.504(5)
C44 O2 1.444(4)
Li1 O1 1.978(5)
Li2 O2 1.989(6)
